data_4037861
loop_
_publ_author_name
'Trofymchuk, Serhii'
'Bugera, Maksym'
'Klipkov, Anton A.'
'Razhyk, Bohdan'
'Semenov, Sergey'
'Tarasenko, Karen'
'Starova, Viktoriia S.'
'Zaporozhets, Olga A.'
'Tananaiko, Oksana Y.'
'Alekseenko, Anatoliy N.'
'Pustovit, Yurii'
'Kiriakov, Oleksandr'
'Gerus, Igor I.'
'Tolmachev, Andrei A.'
'Mykhailiuk, Pavel K.'

_publ_section_title
;
 Deoxofluorination of (Hetero)aromatic Acids.
;
_journal_name_full 'The Journal of organic chemistry'
_journal_paper_doi 10.1021/acs.joc.9b03011
_journal_year 2020
_chemical_formula_sum 'C6 H13 Cl F3 N O3'
_chemical_formula_weight 239.62
_space_group_crystal_system orthorhombic
_space_group_IT_number 56
_space_group_name_Hall '-P 2ab 2ac'
_space_group_name_H-M_alt 'P c c n'
_atom_sites_solution_hydrogens mixed
_audit_creation_method SHELXL-2016/6
_cell_angle_alpha 90
_cell_angle_beta 90
_cell_angle_gamma 90
_cell_formula_units_Z 8
_cell_length_a 11.4374(5)
_cell_length_b 25.6538(9)
_cell_length_c 7.4152(3)
_cell_measurement_reflns_used 2447
_cell_measurement_temperature 293(2)
_cell_measurement_theta_max 24.512
_cell_measurement_theta_min 3.362
_cell_volume 2175.71(15)
_computing_structure_refinement 'SHELXL-2016/6 (Sheldrick, 2016)'
_diffrn_ambient_temperature 293(2)
_diffrn_detector_area_resol_mean 16.1827
_diffrn_measured_fraction_theta_full 0.975
_diffrn_measured_fraction_theta_max 0.982
_diffrn_measurement_device_type 'Xcalibur, Sapphire3'
_diffrn_measurement_method '\w scans'
_diffrn_radiation_type MoK\a
_diffrn_radiation_wavelength 0.71073
_diffrn_reflns_av_R_equivalents 0.0750
_diffrn_reflns_av_unetI/netI 0.0423
_diffrn_reflns_Laue_measured_fraction_full 0.975
_diffrn_reflns_Laue_measured_fraction_max 0.982
_diffrn_reflns_limit_h_max 14
_diffrn_reflns_limit_h_min -16
_diffrn_reflns_limit_k_max 36
_diffrn_reflns_limit_k_min -34
_diffrn_reflns_limit_l_max 10
_diffrn_reflns_limit_l_min -10
_diffrn_reflns_number 21377
_diffrn_reflns_point_group_measured_fraction_full 0.975
_diffrn_reflns_point_group_measured_fraction_max 0.982
_diffrn_reflns_theta_full 25.242
_diffrn_reflns_theta_max 29.994
_diffrn_reflns_theta_min 3.176
_diffrn_source 'Enhance (Mo) X-ray Source'
_exptl_absorpt_coefficient_mu 0.378
_exptl_absorpt_correction_T_max 1.00000
_exptl_absorpt_correction_T_min 0.78542
_exptl_absorpt_correction_type multi-scan
_exptl_absorpt_process_details
;
CrysAlis RED, Agilent Technologies,
Version 1.171.36.24 (release 03-12-2012 CrysAlis171 .NET)
(compiled Dec  3 2012,18:21:49)
Empirical absorption correction using spherical harmonics,
 implemented in SCALE3 ABSPACK scaling algorithm.
;
_exptl_crystal_colour colorless
_exptl_crystal_density_diffrn 1.463
_exptl_crystal_description block
_exptl_crystal_F_000 992
_exptl_crystal_size_max 0.200
_exptl_crystal_size_mid 0.200
_exptl_crystal_size_min 0.100
_refine_diff_density_max 0.698
_refine_diff_density_min -0.244
_refine_diff_density_rms 0.060
_refine_ls_extinction_method none
_refine_ls_goodness_of_fit_ref 0.993
_refine_ls_hydrogen_treatment constr
_refine_ls_matrix_type full
_refine_ls_number_parameters 129
_refine_ls_number_reflns 3129
_refine_ls_number_restraints 0
_refine_ls_restrained_S_all 0.993
_refine_ls_R_factor_all 0.1090
_refine_ls_R_factor_gt 0.0623
_refine_ls_shift/su_max 0.000
_refine_ls_shift/su_mean 0.000
_refine_ls_structure_factor_coef Fsqd
_refine_ls_weighting_details 'w=1/[\s^2^(Fo^2^)+(0.1072P)^2^] where P=(Fo^2^+2Fc^2^)/3'
_refine_ls_weighting_scheme calc
_refine_ls_wR_factor_gt 0.1733
_refine_ls_wR_factor_ref 0.1978
_reflns_Friedel_coverage 0.000
_reflns_number_gt 1800
_reflns_number_total 3129
_reflns_threshold_expression 'I > 2\s(I)'
_cod_data_source_file jo9b03011_si_004.cif
_cod_data_source_block t264
_cod_database_code 4037861
_shelx_shelxl_version_number 2016/6
_shelx_space_group_comment
;
The symmetry employed for this shelxl refinement is uniquely defined
by the following loop, which should always be used as a source of
symmetry information in preference to the above space-group names.
They are only intended as comments.
;
_shelx_estimated_absorpt_t_min 0.928
_shelx_estimated_absorpt_t_max 0.963

loop_
_space_group_symop_operation_xyz
'x, y, z'
'-x+1/2, -y+1/2, z'
'-x, y+1/2, -z+1/2'
'x+1/2, -y, -z+1/2'
'-x, -y, -z'
'x-1/2, y-1/2, -z'
'x, -y-1/2, z-1/2'
'-x-1/2, y, z-1/2'

loop_
_atom_site_label
_atom_site_type_symbol
_atom_site_fract_x
_atom_site_fract_y
_atom_site_fract_z
_atom_site_U_iso_or_equiv
_atom_site_adp_type
_atom_site_occupancy
_atom_site_site_symmetry_order
_atom_site_calc_flag
_atom_site_refinement_flags_posn
_atom_site_refinement_flags_adp
O1W O 0.9641(2) 0.58496(8) 0.3870(4) 0.0855(8) Uani 1 1 d . .
H1WB H 0.997014 0.609922 0.363472 0.128 Uiso 1 1 d R U
H1WA H 1.025214 0.565122 0.430172 0.128 Uiso 1 1 d R U
Cl1 Cl 0.87456(6) 0.31365(2) 0.67849(9) 0.0507(2) Uani 1 1 d . .
F1 F 0.3957(2) 0.27340(9) 0.7594(5) 0.1206(10) Uani 1 1 d . .
F2 F 0.3640(2) 0.31703(10) 0.5235(4) 0.1089(9) Uani 1 1 d . .
F3 F 0.3244(2) 0.35039(9) 0.7754(4) 0.1183(10) Uani 1 1 d . .
O1 O 0.8545(2) 0.48403(9) 0.5851(4) 0.0833(8) Uani 1 1 d . .
O2 O 0.7544(2) 0.54982(8) 0.4708(4) 0.0747(6) Uani 1 1 d . .
H2O H 0.819940 0.562438 0.459981 0.112 Uiso 1 1 calc R U
N1 N 0.6029(2) 0.30731(8) 0.6055(4) 0.0559(6) Uani 1 1 d . .
H1NC H 0.676441 0.317218 0.625004 0.084 Uiso 1 1 calc R U
H1NB H 0.588205 0.307947 0.487659 0.084 Uiso 1 1 calc R U
H1NA H 0.592659 0.275111 0.647229 0.084 Uiso 1 1 calc R U
C1 C 0.3999(3) 0.32039(11) 0.6888(5) 0.0666(9) Uani 1 1 d . .
C2 C 0.5221(2) 0.34346(10) 0.6999(4) 0.0521(6) Uani 1 1 d . .
H2 H 0.544813 0.344606 0.827242 0.063 Uiso 1 1 calc R U
C3 C 0.5283(2) 0.39798(9) 0.6266(3) 0.0466(6) Uani 1 1 d . .
H3B H 0.476620 0.419964 0.697154 0.056 Uiso 1 1 calc R U
H3A H 0.499192 0.397744 0.503754 0.056 Uiso 1 1 calc R U
C4 C 0.6491(3) 0.42210(10) 0.6270(4) 0.0533(7) Uani 1 1 d . .
H4B H 0.681384 0.420382 0.747809 0.064 Uiso 1 1 calc R U
H4A H 0.699825 0.402283 0.547697 0.064 Uiso 1 1 calc R U
C5 C 0.6461(2) 0.47812(9) 0.5657(4) 0.0532(6) Uani 1 1 d . .
H5B H 0.604417 0.479796 0.451911 0.064 Uiso 1 1 calc R U
H5A H 0.601717 0.498153 0.653009 0.064 Uiso 1 1 calc R U
C6 C 0.7627(3) 0.50349(10) 0.5417(4) 0.0539(7) Uani 1 1 d . .

loop_
_atom_site_aniso_label
_atom_site_aniso_U_11
_atom_site_aniso_U_22
_atom_site_aniso_U_33
_atom_site_aniso_U_23
_atom_site_aniso_U_13
_atom_site_aniso_U_12
O1W 0.0655(16) 0.0541(12) 0.137(2) 0.0173(12) 0.0039(14) -0.0116(10)
Cl1 0.0497(4) 0.0419(4) 0.0605(4) 0.0021(2) -0.0011(3) -0.0012(2)
F1 0.0787(16) 0.0724(14) 0.211(3) 0.0511(17) 0.0314(19) -0.0090(11)
F2 0.0782(18) 0.125(2) 0.123(2) -0.0076(14) -0.0289(14) -0.0268(12)
F3 0.0773(16) 0.0899(16) 0.188(3) -0.0069(16) 0.0655(18) -0.0011(11)
O1 0.0490(14) 0.0672(15) 0.134(2) 0.0204(13) -0.0043(13) 0.0043(10)
O2 0.0643(15) 0.0497(12) 0.1101(17) 0.0198(11) -0.0092(13) -0.0086(9)
N1 0.0513(15) 0.0465(13) 0.0699(15) 0.0015(10) -0.0008(11) -0.0004(9)
C1 0.0545(19) 0.0533(18) 0.092(3) 0.0057(15) 0.0178(17) -0.0006(12)
C2 0.0485(16) 0.0477(14) 0.0601(15) 0.0065(11) 0.0041(12) 0.0010(10)
C3 0.0460(15) 0.0423(13) 0.0513(13) 0.0019(10) -0.0006(11) 0.0039(10)
C4 0.0504(16) 0.0450(14) 0.0645(16) 0.0057(11) 0.0021(12) 0.0025(10)
C5 0.0500(17) 0.0457(14) 0.0639(17) 0.0024(11) -0.0035(13) 0.0023(10)
C6 0.0520(18) 0.0459(14) 0.0638(17) -0.0031(11) -0.0032(13) 0.0010(11)

loop_
_atom_type_symbol
_atom_type_description
_atom_type_scat_dispersion_real
_atom_type_scat_dispersion_imag
_atom_type_scat_source
C C 0.0033 0.0016 'International Tables Vol C Tables 4.2.6.8 and 6.1.1.4'
H H 0.0000 0.0000 'International Tables Vol C Tables 4.2.6.8 and 6.1.1.4'
N N 0.0061 0.0033 'International Tables Vol C Tables 4.2.6.8 and 6.1.1.4'
O O 0.0106 0.0060 'International Tables Vol C Tables 4.2.6.8 and 6.1.1.4'
F F 0.0171 0.0103 'International Tables Vol C Tables 4.2.6.8 and 6.1.1.4'
Cl Cl 0.1484 0.1585 'International Tables Vol C Tables 4.2.6.8 and 6.1.1.4'

loop_
_geom_angle_atom_site_label_1
_geom_angle_atom_site_label_2
_geom_angle_atom_site_label_3
_geom_angle
F2 C1 F1 107.7(3)
F2 C1 F3 106.9(3)
F1 C1 F3 108.4(3)
F2 C1 C2 111.6(3)
F1 C1 C2 111.7(3)
F3 C1 C2 110.3(3)
N1 C2 C3 112.4(2)
N1 C2 C1 107.7(2)
C3 C2 C1 112.7(2)
C2 C3 C4 115.0(2)
C5 C4 C3 111.6(2)
C6 C5 C4 115.5(2)
O1 C6 O2 123.3(3)
O1 C6 C5 124.4(3)
O2 C6 C5 112.4(2)

loop_
_geom_bond_atom_site_label_1
_geom_bond_atom_site_label_2
_geom_bond_distance
F1 C1 1.315(3)
F2 C1 1.296(4)
F3 C1 1.323(4)
O1 C6 1.207(3)
O2 C6 1.303(3)
N1 C2 1.485(3)
C1 C2 1.520(4)
C2 C3 1.502(3)
C3 C4 1.514(4)
C4 C5 1.508(3)
C5 C6 1.495(4)

loop_
_geom_hbond_atom_site_label_D
_geom_hbond_atom_site_label_H
_geom_hbond_atom_site_label_A
_geom_hbond_distance_DH
_geom_hbond_distance_HA
_geom_hbond_distance_DA
_geom_hbond_angle_DHA
_geom_hbond_site_symmetry_A
N1 H1NA Cl1 0.89 2.32 3.160(2) 157.6 2_655
N1 H1NB Cl1 0.89 2.34 3.181(3) 158.4 8_755
N1 H1NC Cl1 0.89 2.30 3.158(3) 161.1 .
O1W H1WA O1 0.92 1.87 2.734(3) 155.4 5_766
O1W H1WB Cl1 0.76 2.47 3.226(2) 171.3 5_766
O2 H2O O1W 0.82 1.83 2.636(3) 167.8 .

loop_
_geom_torsion_atom_site_label_1
_geom_torsion_atom_site_label_2
_geom_torsion_atom_site_label_3
_geom_torsion_atom_site_label_4
_geom_torsion
F2 C1 C2 N1 -63.0(3)
F1 C1 C2 N1 57.6(4)
F3 C1 C2 N1 178.3(3)
F2 C1 C2 C3 61.6(3)
F1 C1 C2 C3 -177.8(3)
F3 C1 C2 C3 -57.1(4)
N1 C2 C3 C4 -55.6(3)
C1 C2 C3 C4 -177.5(2)
C2 C3 C4 C5 -175.4(2)
C3 C4 C5 C6 -173.4(2)
C4 C5 C6 O1 -7.8(4)
C4 C5 C6 O2 173.3(3)
